data_7040170
loop_
_publ_author_name
'Brede, Franziska A.'
'M\"uhlbach, Friedrich'
'Sextl, Gerhard'
'M\"uller-Buschbaum, Klaus'

_publ_section_title
;
 Mechanochemical and thermal formation of 1H-benzotriazole coordination
 polymers and complexes of 3d-transition metals with intriguing dielectric
 properties.
;
_journal_issue 26
_journal_name_full 'Dalton transactions (Cambridge, England : 2003)'
_journal_page_first 10609
_journal_page_last 10619
_journal_paper_doi 10.1039/c6dt01597b
_journal_volume 45
_journal_year 2016
_chemical_formula_moiety 'C24 H20 Cl2 Co N12, 4(C6 H5 N3)'
_chemical_formula_sum 'C48 H40 Cl2 Co N24'
_chemical_formula_weight 1082.87
_space_group_crystal_system tetragonal
_space_group_IT_number 85
_space_group_name_Hall '-P 4a'
_space_group_name_H-M_alt 'P 4/n'
_symmetry_space_group_name_Hall '-P 4a'
_symmetry_space_group_name_H-M 'P 4/n :2'
_atom_sites_solution_hydrogens geom
_audit_creation_date 2015-09-08
_audit_creation_method
;
Olex2 1.2
(compiled 2015.01.26 svn.r3150 for OlexSys, GUI svn.r4998)
;
_audit_update_record
;
2016-03-22 deposited with the CCDC.
2016-05-24 downloaded from the CCDC.
;
_cell_angle_alpha 90
_cell_angle_beta 90
_cell_angle_gamma 90
_cell_formula_units_Z 2
_cell_length_a 16.2192(16)
_cell_length_b 16.2192(16)
_cell_length_c 8.8865(9)
_cell_measurement_reflns_used 9943
_cell_measurement_temperature 100(2)
_cell_measurement_theta_max 27.063
_cell_measurement_theta_min 2.292
_cell_volume 2337.7(4)
_computing_cell_refinement 'SAINT v8.34A (Bruker, 2013)'
_computing_data_collection 'APEX2 ver. 2014.1 (Bruker AXS)'
_computing_data_reduction 'SAINT v8.34A (Bruker, 2013)'
_computing_molecular_graphics 'Olex2 (Dolomanov et al., 2009)'
_computing_publication_material 'Olex2 (Dolomanov et al., 2009)'
_computing_structure_refinement 'XL (Sheldrick, 2008)'
_computing_structure_solution 'Olex2 (Dolomanov et al., 2009)'
_diffrn_ambient_temperature 100(2)
_diffrn_measured_fraction_theta_full 1.000
_diffrn_measured_fraction_theta_max 1.000
_diffrn_measurement_device_type 'Bruker X8-APEX II'
_diffrn_measurement_method '\f and \w scans'
_diffrn_radiation_monochromator helios
_diffrn_radiation_type MoK\a
_diffrn_radiation_wavelength 0.71073
_diffrn_reflns_av_R_equivalents 0.0456
_diffrn_reflns_av_unetI/netI 0.0199
_diffrn_reflns_Laue_measured_fraction_full 1.000
_diffrn_reflns_Laue_measured_fraction_max 1.000
_diffrn_reflns_limit_h_max 20
_diffrn_reflns_limit_h_min -20
_diffrn_reflns_limit_k_max 20
_diffrn_reflns_limit_k_min -20
_diffrn_reflns_limit_l_max 11
_diffrn_reflns_limit_l_min -11
_diffrn_reflns_number 31501
_diffrn_reflns_point_group_measured_fraction_full 1.000
_diffrn_reflns_point_group_measured_fraction_max 1.000
_diffrn_reflns_theta_full 26.000
_diffrn_reflns_theta_max 27.128
_diffrn_reflns_theta_min 1.776
_diffrn_source 'rotating anode'
_exptl_absorpt_coefficient_mu 0.549
_exptl_absorpt_correction_T_max 0.7455
_exptl_absorpt_correction_T_min 0.6420
_exptl_absorpt_correction_type analytical
_exptl_absorpt_process_details 'Sadabs 2014/3 (Bruker 2014)'
_exptl_crystal_density_diffrn 1.538
_exptl_crystal_density_method 'not measured'
_exptl_crystal_description block
_exptl_crystal_F_000 1114
_exptl_crystal_size_max 0.28
_exptl_crystal_size_mid 0.19
_exptl_crystal_size_min 0.14
_refine_diff_density_max 0.619
_refine_diff_density_min -0.398
_refine_diff_density_rms 0.054
_refine_ls_extinction_method none
_refine_ls_goodness_of_fit_ref 1.065
_refine_ls_hydrogen_treatment constr
_refine_ls_matrix_type full
_refine_ls_number_parameters 172
_refine_ls_number_reflns 2594
_refine_ls_number_restraints 0
_refine_ls_restrained_S_all 1.065
_refine_ls_R_factor_all 0.0366
_refine_ls_R_factor_gt 0.0294
_refine_ls_shift/su_max 0.000
_refine_ls_shift/su_mean 0.000
_refine_ls_structure_factor_coef Fsqd
_refine_ls_weighting_details 'w=1/[\s^2^(Fo^2^)+(0.0354P)^2^+1.7440P] where P=(Fo^2^+2Fc^2^)/3'
_refine_ls_weighting_scheme calc
_refine_ls_wR_factor_gt 0.0745
_refine_ls_wR_factor_ref 0.0790
_reflns_Friedel_coverage 0.000
_reflns_number_gt 2245
_reflns_number_total 2594
_reflns_threshold_expression 'I > 2\s(I)'
_cod_data_source_file c6dt01597b2.cif
_cod_data_source_block fb-co-371-2rosa
_cod_original_cell_volume 2337.7(5)
_cod_database_code 7040170
_shelxl_version_number 2014/6
_shelx_space_group_comment
;
The symmetry employed for this shelxl refinement is uniquely defined
by the following loop, which should always be used as a source of
symmetry information in preference to the above space-group names.
They are only intended as comments.
;
_olex2_refinement_description
;
1. Fixed Uiso
 At 1.2 times of:
  All C(H) groups, All N(H) groups
2.a Aromatic/amide H refined with riding coordinates:
 N3(H3), C4(H4), C2(H2), C5(H5), C3(H3A), N6(H6), C9(H9), C11(H11), C10(H10),
 C8(H8)
;
_olex2_submission_special_instructions 'No special instructions were received'

loop_
_space_group_symop_operation_xyz
'x, y, z'
'-y+1/2, x, z'
'-x+1/2, -y+1/2, z'
'y, -x+1/2, z'
'-x, -y, -z'
'y-1/2, -x, -z'
'x-1/2, y-1/2, -z'
'-y, x-1/2, -z'

loop_
_atom_site_label
_atom_site_type_symbol
_atom_site_fract_x
_atom_site_fract_y
_atom_site_fract_z
_atom_site_U_iso_or_equiv
_atom_site_adp_type
_atom_site_occupancy
_atom_site_site_symmetry_order
_atom_site_calc_flag
_atom_site_refinement_flags_posn
_atom_site_refinement_flags_adp
_atom_site_refinement_flags_occupancy
Co1 Co 0.2500 0.2500 0.60793(5) 0.01059(11) Uani 1 4 d S T P
Cl1 Cl 0.2500 0.2500 0.30352(8) 0.01367(16) Uani 1 4 d S T P
Cl2 Cl 0.2500 0.2500 0.88228(8) 0.01361(16) Uani 1 4 d S T P
N1 N 0.32413(8) 0.36090(7) 0.59820(14) 0.0114(3) Uani 1 1 d . . .
N3 N 0.42296(8) 0.44048(8) 0.66696(15) 0.0135(3) Uani 1 1 d . . .
H3 H 0.4665 0.4573 0.7128 0.016 Uiso 1 1 calc R . .
C1 C 0.37946(9) 0.48606(9) 0.56639(17) 0.0128(3) Uani 1 1 d . . .
C6 C 0.31528(9) 0.43442(9) 0.52150(17) 0.0114(3) Uani 1 1 d . . .
N2 N 0.38918(8) 0.36607(8) 0.68533(15) 0.0134(3) Uani 1 1 d . . .
C4 C 0.26513(10) 0.54054(10) 0.36345(18) 0.0176(3) Uani 1 1 d . . .
H4 H 0.2274 0.5604 0.2935 0.021 Uiso 1 1 calc R . .
C2 C 0.38843(10) 0.56685(10) 0.51265(19) 0.0170(3) Uani 1 1 d . . .
H2 H 0.4314 0.6008 0.5437 0.020 Uiso 1 1 calc R . .
C5 C 0.25625(9) 0.46144(10) 0.41701(17) 0.0138(3) Uani 1 1 d . . .
H5 H 0.2133 0.4276 0.3856 0.017 Uiso 1 1 calc R . .
C3 C 0.33013(11) 0.59263(10) 0.41169(19) 0.0195(3) Uani 1 1 d . . .
H3A H 0.3333 0.6459 0.3736 0.023 Uiso 1 1 calc R . .
N5 N 0.42349(8) 0.41999(9) 0.20093(16) 0.0183(3) Uani 1 1 d . . .
N6 N 0.35810(8) 0.39531(8) 0.11897(15) 0.0157(3) Uani 1 1 d . . .
H6 H 0.3354 0.3476 0.1259 0.019 Uiso 1 1 calc R . .
C12 C 0.38825(9) 0.51998(10) 0.05093(17) 0.0136(3) Uani 1 1 d . . .
C7 C 0.33277(9) 0.45609(9) 0.02367(17) 0.0128(3) Uani 1 1 d . . .
N4 N 0.44281(8) 0.49482(9) 0.16018(15) 0.0166(3) Uani 1 1 d . . .
C9 C 0.26358(10) 0.53566(10) -0.15735(18) 0.0165(3) Uani 1 1 d . . .
H9 H 0.2223 0.5424 -0.2289 0.020 Uiso 1 1 calc R . .
C11 C 0.38156(10) 0.59507(10) -0.02738(18) 0.0177(3) Uani 1 1 d . . .
H11 H 0.4182 0.6382 -0.0106 0.021 Uiso 1 1 calc R . .
C10 C 0.31866(10) 0.60167(10) -0.12950(18) 0.0183(3) Uani 1 1 d . . .
H10 H 0.3119 0.6508 -0.1820 0.022 Uiso 1 1 calc R . .
C8 C 0.26927(9) 0.46197(10) -0.08206(17) 0.0144(3) Uani 1 1 d . . .
H8 H 0.2331 0.4186 -0.1003 0.017 Uiso 1 1 calc R . .

loop_
_atom_site_aniso_label
_atom_site_aniso_U_11
_atom_site_aniso_U_22
_atom_site_aniso_U_33
_atom_site_aniso_U_23
_atom_site_aniso_U_13
_atom_site_aniso_U_12
Co1 0.00843(14) 0.00843(14) 0.0149(2) 0.000 0.000 0.000
Cl1 0.0123(2) 0.0123(2) 0.0165(3) 0.000 0.000 0.000
Cl2 0.0122(2) 0.0122(2) 0.0164(4) 0.000 0.000 0.000
N1 0.0105(6) 0.0099(6) 0.0138(6) -0.0002(5) -0.0005(5) 0.0007(4)
N3 0.0099(6) 0.0148(6) 0.0157(6) -0.0019(5) -0.0016(5) -0.0028(5)
C1 0.0117(7) 0.0135(7) 0.0133(7) -0.0023(6) 0.0021(6) 0.0000(5)
C6 0.0117(7) 0.0099(7) 0.0124(7) -0.0014(5) 0.0019(5) 0.0013(5)
N2 0.0111(6) 0.0135(6) 0.0156(6) -0.0008(5) -0.0007(5) -0.0004(5)
C4 0.0172(8) 0.0189(8) 0.0168(8) 0.0049(6) 0.0026(6) 0.0067(6)
C2 0.0187(8) 0.0127(7) 0.0198(8) -0.0016(6) 0.0063(6) -0.0041(6)
C5 0.0117(7) 0.0157(7) 0.0139(7) -0.0007(6) 0.0005(6) 0.0019(6)
C3 0.0242(9) 0.0115(7) 0.0227(8) 0.0040(6) 0.0083(7) 0.0012(6)
N5 0.0136(6) 0.0229(7) 0.0183(7) 0.0001(6) -0.0003(5) 0.0002(5)
N6 0.0137(6) 0.0134(6) 0.0202(7) 0.0010(5) -0.0006(5) -0.0016(5)
C12 0.0110(7) 0.0163(8) 0.0135(7) -0.0043(6) 0.0011(6) -0.0025(6)
C7 0.0123(7) 0.0116(7) 0.0145(7) -0.0019(6) 0.0024(6) 0.0000(5)
N4 0.0133(6) 0.0210(7) 0.0157(7) -0.0015(5) 0.0004(5) -0.0016(5)
C9 0.0132(7) 0.0211(8) 0.0150(7) -0.0030(6) -0.0001(6) 0.0034(6)
C11 0.0190(8) 0.0142(7) 0.0199(8) -0.0033(6) 0.0046(6) -0.0054(6)
C10 0.0218(8) 0.0136(7) 0.0194(8) 0.0015(6) 0.0039(6) 0.0010(6)
C8 0.0113(7) 0.0157(7) 0.0163(7) -0.0051(6) 0.0019(6) -0.0015(6)

loop_
_atom_type_symbol
_atom_type_description
_atom_type_scat_dispersion_real
_atom_type_scat_dispersion_imag
_atom_type_scat_source
C C 0.0033 0.0016 'International Tables Vol C Tables 4.2.6.8 and 6.1.1.4'
H H 0.0000 0.0000 'International Tables Vol C Tables 4.2.6.8 and 6.1.1.4'
Cl Cl 0.1484 0.1585 'International Tables Vol C Tables 4.2.6.8 and 6.1.1.4'
Co Co 0.3494 0.9721 'International Tables Vol C Tables 4.2.6.8 and 6.1.1.4'
N N 0.0061 0.0033 'International Tables Vol C Tables 4.2.6.8 and 6.1.1.4'

loop_
_geom_angle_atom_site_label_1
_geom_angle_atom_site_label_2
_geom_angle_atom_site_label_3
_geom_angle
_geom_angle_site_symmetry_1
_geom_angle_site_symmetry_3
Cl2 Co1 Cl1 180.0 . .
N1 Co1 Cl1 87.71(3) 2 .
N1 Co1 Cl1 87.71(3) . .
N1 Co1 Cl1 87.71(3) 4 .
N1 Co1 Cl1 87.71(3) 3 .
N1 Co1 Cl2 92.29(3) . .
N1 Co1 Cl2 92.29(3) 4 .
N1 Co1 Cl2 92.29(3) 3 .
N1 Co1 Cl2 92.29(3) 2 .
N1 Co1 N1 175.42(7) 4 2
N1 Co1 N1 89.908(3) 3 2
N1 Co1 N1 89.908(3) 3 4
N1 Co1 N1 175.42(7) 3 .
N1 Co1 N1 89.907(3) 4 .
N1 Co1 N1 89.910(3) 2 .
C6 N1 Co1 132.79(10) . .
N2 N1 Co1 118.44(9) . .
N2 N1 C6 108.65(12) . .
C1 N3 H3 124.5 . .
N2 N3 H3 124.5 . .
N2 N3 C1 111.06(12) . .
N3 C1 C6 104.44(13) . .
N3 C1 C2 132.77(15) . .
C6 C1 C2 122.78(14) . .
N1 C6 C1 107.45(13) . .
N1 C6 C5 131.82(14) . .
C1 C6 C5 120.72(14) . .
N1 N2 N3 108.40(12) . .
C5 C4 H4 119.0 . .
C5 C4 C3 121.94(15) . .
C3 C4 H4 119.0 . .
C1 C2 H2 122.0 . .
C3 C2 C1 115.90(15) . .
C3 C2 H2 122.0 . .
C6 C5 H5 121.7 . .
C4 C5 C6 116.64(14) . .
C4 C5 H5 121.7 . .
C4 C3 H3A 119.0 . .
C2 C3 C4 122.01(15) . .
C2 C3 H3A 119.0 . .
N4 N5 N6 108.38(13) . .
N5 N6 H6 124.5 . .
N5 N6 C7 110.99(13) . .
C7 N6 H6 124.5 . .
C7 C12 C11 120.53(14) . .
N4 C12 C7 108.50(14) . .
N4 C12 C11 130.96(14) . .
N6 C7 C12 103.60(13) . .
N6 C7 C8 133.57(14) . .
C12 C7 C8 122.82(14) . .
N5 N4 C12 108.51(13) . .
C10 C9 H9 119.0 . .
C8 C9 H9 119.0 . .
C8 C9 C10 122.04(15) . .
C12 C11 H11 121.5 . .
C10 C11 C12 116.92(14) . .
C10 C11 H11 121.5 . .
C9 C10 H10 119.1 . .
C11 C10 C9 121.78(15) . .
C11 C10 H10 119.1 . .
C7 C8 H8 122.1 . .
C9 C8 C7 115.89(14) . .
C9 C8 H8 122.1 . .

loop_
_geom_bond_atom_site_label_1
_geom_bond_atom_site_label_2
_geom_bond_distance
_geom_bond_site_symmetry_2
Co1 Cl1 2.7052(9) .
Co1 Cl2 2.4380(9) .
Co1 N1 2.1653(12) 2
Co1 N1 2.1653(12) 4
Co1 N1 2.1653(12) .
Co1 N1 2.1653(12) 3
N1 C6 1.3809(19) .
N1 N2 1.3114(18) .
N3 H3 0.8600 .
N3 C1 1.358(2) .
N3 N2 1.3355(18) .
C1 C6 1.394(2) .
C1 C2 1.402(2) .
C6 C5 1.404(2) .
C4 H4 0.9300 .
C4 C5 1.376(2) .
C4 C3 1.417(2) .
C2 H2 0.9300 .
C2 C3 1.369(2) .
C5 H5 0.9300 .
C3 H3A 0.9300 .
N5 N6 1.3474(19) .
N5 N4 1.3047(19) .
N6 H6 0.8600 .
N6 C7 1.363(2) .
C12 C7 1.394(2) .
C12 N4 1.376(2) .
C12 C11 1.407(2) .
C7 C8 1.397(2) .
C9 H9 0.9300 .
C9 C10 1.416(2) .
C9 C8 1.373(2) .
C11 H11 0.9300 .
C11 C10 1.370(2) .
C10 H10 0.9300 .
C8 H8 0.9300 .

loop_
_geom_torsion_atom_site_label_1
_geom_torsion_atom_site_label_2
_geom_torsion_atom_site_label_3
_geom_torsion_atom_site_label_4
_geom_torsion
Co1 N1 C6 C1 176.01(10)
Co1 N1 C6 C5 -3.3(2)
Co1 N1 N2 N3 -176.86(9)
N1 C6 C5 C4 178.83(15)
N3 C1 C6 N1 0.09(16)
N3 C1 C6 C5 179.48(13)
N3 C1 C2 C3 -178.57(16)
C1 N3 N2 N1 0.35(17)
C1 C6 C5 C4 -0.4(2)
C1 C2 C3 C4 -0.6(2)
C6 N1 N2 N3 -0.28(16)
C6 C1 C2 C3 -0.3(2)
N2 N1 C6 C1 0.12(16)
N2 N1 C6 C5 -179.18(15)
N2 N3 C1 C6 -0.27(17)
N2 N3 C1 C2 178.26(16)
C2 C1 C6 N1 -178.62(14)
C2 C1 C6 C5 0.8(2)
C5 C4 C3 C2 0.9(3)
C3 C4 C5 C6 -0.4(2)
N5 N6 C7 C12 0.92(17)
N5 N6 C7 C8 -179.71(16)
N6 N5 N4 C12 0.85(17)
N6 C7 C8 C9 179.80(16)
C12 C7 C8 C9 -0.9(2)
C12 C11 C10 C9 -1.1(2)
C7 C12 N4 N5 -0.28(17)
C7 C12 C11 C10 0.1(2)
N4 N5 N6 C7 -1.14(17)
N4 C12 C7 N6 -0.39(17)
N4 C12 C7 C8 -179.84(14)
N4 C12 C11 C10 -178.93(16)
C11 C12 C7 N6 -179.63(14)
C11 C12 C7 C8 0.9(2)
C11 C12 N4 N5 178.85(16)
C10 C9 C8 C7 0.0(2)
C8 C9 C10 C11 1.1(2)
